data_1518569
loop_
_publ_author_name
'Scully, Stephen S.'
'Zheng, Shao-Liang'
'Wagner, Bridget K.'
'Schreiber, Stuart L.'

_publ_section_title
;
 Synthesis of Oxazocenones via Gold(I)-Catalyzed 8-Endo-Dig
 Hydroalkoxylation of Alkynamides.
;
_journal_issue 3
_journal_name_full 'Organic letters'
_journal_page_first 418
_journal_page_last 421
_journal_paper_doi 10.1021/ol503273v
_journal_volume 17
_journal_year 2015
_chemical_formula_sum 'C15 H19 N O2'
_chemical_formula_weight 245.31
_chemical_name_systematic
;
 ?
;
_space_group_crystal_system triclinic
_space_group_IT_number 2
_space_group_name_Hall '-P 1'
_space_group_name_H-M_alt 'P -1'
_symmetry_space_group_name_Hall '-P 1'
_symmetry_space_group_name_H-M 'P -1'
_atom_sites_solution_hydrogens geom
_audit_creation_method SHELXL-2014
_cell_angle_alpha 97.4234(16)
_cell_angle_beta 102.0132(16)
_cell_angle_gamma 108.1635(15)
_cell_formula_units_Z 2
_cell_length_a 6.6977(7)
_cell_length_b 8.9166(10)
_cell_length_c 11.8671(13)
_cell_measurement_reflns_used 4023
_cell_measurement_temperature 100(2)
_cell_measurement_theta_max 27.1
_cell_measurement_theta_min 2.45
_cell_volume 644.13(12)
_computing_cell_refinement 'SAINT 8.30C (Bruker-AXS, 2014)'
_computing_data_collection 'APEX2 v2014.3.0 (Bruker-AXS, 2014)'
_computing_data_reduction 'SAINT 8.30C (Bruker-AXS, 2014)'
_computing_molecular_graphics 'Bruker SHELXTL (Sheldrick, 2008)'
_computing_publication_material 'Bruker SHELXTL (Sheldrick, 2008)'
_computing_structure_refinement 'SHELXL-2014 (Sheldrick, 2008)'
_computing_structure_solution 'SHELXS-2014 (Sheldrick, 2008)'
_diffrn_ambient_temperature 100(2)
_diffrn_measured_fraction_theta_full 1.000
_diffrn_measured_fraction_theta_max 0.995
_diffrn_measurement_device_type
;
Bruker D8 goniometer with CCD area detector  
;
_diffrn_measurement_method 'omega and phi scans'
_diffrn_radiation_monochromator graphite
_diffrn_radiation_source 'fine-focus sealed tube'
_diffrn_radiation_type MoK\a
_diffrn_radiation_wavelength 0.71073
_diffrn_reflns_av_R_equivalents 0.0204
_diffrn_reflns_av_unetI/netI 0.0267
_diffrn_reflns_Laue_measured_fraction_full 1.000
_diffrn_reflns_Laue_measured_fraction_max 0.995
_diffrn_reflns_limit_h_max 8
_diffrn_reflns_limit_h_min -8
_diffrn_reflns_limit_k_max 11
_diffrn_reflns_limit_k_min -11
_diffrn_reflns_limit_l_max 15
_diffrn_reflns_limit_l_min -15
_diffrn_reflns_number 7989
_diffrn_reflns_point_group_measured_fraction_full 1.000
_diffrn_reflns_point_group_measured_fraction_max 0.995
_diffrn_reflns_theta_full 25.242
_diffrn_reflns_theta_max 27.143
_diffrn_reflns_theta_min 1.794
_exptl_absorpt_coefficient_mu 0.084
_exptl_absorpt_correction_T_max 0.7455
_exptl_absorpt_correction_T_min 0.7042
_exptl_absorpt_correction_type multi-scan
_exptl_absorpt_process_details SADABS
_exptl_crystal_colour colorless
_exptl_crystal_density_diffrn 1.265
_exptl_crystal_description block
_exptl_crystal_F_000 264
_exptl_crystal_size_max 0.180
_exptl_crystal_size_mid 0.100
_exptl_crystal_size_min 0.060
_refine_diff_density_max 0.287
_refine_diff_density_min -0.215
_refine_diff_density_rms 0.043
_refine_ls_extinction_method none
_refine_ls_goodness_of_fit_ref 1.055
_refine_ls_hydrogen_treatment constr
_refine_ls_matrix_type full
_refine_ls_number_parameters 166
_refine_ls_number_reflns 2848
_refine_ls_number_restraints 0
_refine_ls_restrained_S_all 1.055
_refine_ls_R_factor_all 0.0485
_refine_ls_R_factor_gt 0.0380
_refine_ls_shift/su_max 0.000
_refine_ls_shift/su_mean 0.000
_refine_ls_structure_factor_coef Fsqd
_refine_ls_weighting_details 'w=1/[\s^2^(Fo^2^)+(0.0512P)^2^+0.1822P] where P=(Fo^2^+2Fc^2^)/3'
_refine_ls_weighting_scheme calc
_refine_ls_wR_factor_gt 0.0969
_refine_ls_wR_factor_ref 0.1017
_reflns_Friedel_coverage 0.000
_reflns_number_gt 2357
_reflns_number_total 2848
_reflns_threshold_expression 'I > 2\s(I)'
_cod_data_source_file ol503273v_si_003.cif
_cod_data_source_block SSS-2-28B
_cod_depositor_comments 'Adding full bibliography for 1518568--1518572.cif.'
_cod_database_code 1518569
_shelx_space_group_comment
;
The symmetry employed for this shelxl refinement is uniquely defined
by the following loop, which should always be used as a source of
symmetry information in preference to the above space-group names.
They are only intended as comments.
;
_shelx_estimated_absorpt_t_min 0.985
_shelx_estimated_absorpt_t_max 0.995
_shelxl_version_number 2014-3

loop_
_space_group_symop_operation_xyz
'x, y, z'
'-x, -y, -z'

loop_
_atom_site_label
_atom_site_type_symbol
_atom_site_fract_x
_atom_site_fract_y
_atom_site_fract_z
_atom_site_U_iso_or_equiv
_atom_site_adp_type
_atom_site_occupancy
_atom_site_site_symmetry_order
_atom_site_calc_flag
_atom_site_refinement_flags_posn
_atom_site_refinement_flags_adp
C1 C 0.3100(2) 0.21128(14) 0.49664(11) 0.0157(3) Uani 1 1 d . .
C2 C 0.2938(2) 0.15504(15) 0.60781(11) 0.0150(3) Uani 1 1 d . .
H2 H 0.1797 0.0569 0.6025 0.018 Uiso 1 1 calc R U
C3 C 0.42593(19) 0.23051(14) 0.71482(11) 0.0134(2) Uani 1 1 d . .
C4 C 0.81820(19) 0.37739(15) 0.74324(11) 0.0165(3) Uani 1 1 d . .
C5 C 0.8592(2) 0.36238(15) 0.62130(11) 0.0173(3) Uani 1 1 d . .
H5A H 1.0058 0.3555 0.6285 0.021 Uiso 1 1 calc R U
H5B H 0.8594 0.4617 0.5924 0.021 Uiso 1 1 calc R U
C6 C 0.6929(2) 0.21685(15) 0.52989(11) 0.0169(3) Uani 1 1 d . .
H6A H 0.7651 0.1829 0.4716 0.020 Uiso 1 1 calc R U
H6B H 0.6445 0.1264 0.5698 0.020 Uiso 1 1 calc R U
C7 C 0.38368(19) 0.18165(14) 0.82482(10) 0.0136(3) Uani 1 1 d . .
C8 C 0.2583(2) 0.02381(15) 0.82506(11) 0.0166(3) Uani 1 1 d . .
H8 H 0.2023 -0.0558 0.7541 0.020 Uiso 1 1 calc R U
C9 C 0.2152(2) -0.01692(16) 0.92845(12) 0.0196(3) Uani 1 1 d . .
H9 H 0.1307 -0.1247 0.9280 0.023 Uiso 1 1 calc R U
C10 C 0.2944(2) 0.09836(16) 1.03271(11) 0.0192(3) Uani 1 1 d . .
H10 H 0.2634 0.0698 1.1032 0.023 Uiso 1 1 calc R U
C11 C 0.4185(2) 0.25498(16) 1.03342(11) 0.0180(3) Uani 1 1 d . .
H11 H 0.4722 0.3344 1.1045 0.022 Uiso 1 1 calc R U
C12 C 0.4648(2) 0.29625(15) 0.93061(11) 0.0161(3) Uani 1 1 d . .
H12 H 0.5527 0.4036 0.9321 0.019 Uiso 1 1 calc R U
C13 C 0.8595(2) 0.24535(17) 0.80373(12) 0.0213(3) Uani 1 1 d . .
H13A H 0.7620 0.1396 0.7561 0.032 Uiso 1 1 calc R U
H13B H 0.8321 0.2589 0.8817 0.032 Uiso 1 1 calc R U
H13C H 1.0112 0.2526 0.8123 0.032 Uiso 1 1 calc R U
C14 C 0.9572(2) 0.54367(17) 0.81794(12) 0.0240(3) Uani 1 1 d . .
H14A H 1.1116 0.5585 0.8280 0.036 Uiso 1 1 calc R U
H14B H 0.9266 0.5535 0.8953 0.036 Uiso 1 1 calc R U
H14C H 0.9231 0.6263 0.7788 0.036 Uiso 1 1 calc R U
C15 C 0.5225(2) 0.31682(18) 0.36424(12) 0.0253(3) Uani 1 1 d . .
H15A H 0.3919 0.3422 0.3336 0.038 Uiso 1 1 calc R U
H15B H 0.5390 0.2394 0.3035 0.038 Uiso 1 1 calc R U
H15C H 0.6508 0.4159 0.3862 0.038 Uiso 1 1 calc R U
N1 N 0.50145(17) 0.24696(13) 0.46745(9) 0.0170(2) Uani 1 1 d . .
O1 O 0.14599(14) 0.22368(12) 0.43322(8) 0.0225(2) Uani 1 1 d . .
O2 O 0.59327(13) 0.37486(10) 0.72974(7) 0.0141(2) Uani 1 1 d . .

loop_
_atom_site_aniso_label
_atom_site_aniso_U_11
_atom_site_aniso_U_22
_atom_site_aniso_U_33
_atom_site_aniso_U_23
_atom_site_aniso_U_13
_atom_site_aniso_U_12
C1 0.0158(6) 0.0127(6) 0.0152(6) -0.0003(4) 0.0022(5) 0.0029(5)
C2 0.0126(6) 0.0144(6) 0.0176(6) 0.0032(5) 0.0044(5) 0.0037(5)
C3 0.0118(6) 0.0113(6) 0.0186(6) 0.0037(4) 0.0053(5) 0.0052(4)
C4 0.0101(6) 0.0167(6) 0.0204(6) 0.0032(5) 0.0025(5) 0.0027(5)
C5 0.0129(6) 0.0176(6) 0.0207(6) 0.0044(5) 0.0058(5) 0.0035(5)
C6 0.0156(6) 0.0171(6) 0.0203(6) 0.0039(5) 0.0075(5) 0.0068(5)
C7 0.0107(6) 0.0154(6) 0.0160(6) 0.0038(5) 0.0036(5) 0.0060(5)
C8 0.0155(6) 0.0146(6) 0.0182(6) 0.0015(5) 0.0038(5) 0.0043(5)
C9 0.0182(6) 0.0162(6) 0.0241(7) 0.0071(5) 0.0071(5) 0.0035(5)
C10 0.0181(6) 0.0232(7) 0.0179(6) 0.0081(5) 0.0063(5) 0.0069(5)
C11 0.0165(6) 0.0198(6) 0.0157(6) 0.0020(5) 0.0027(5) 0.0051(5)
C12 0.0138(6) 0.0151(6) 0.0179(6) 0.0031(5) 0.0032(5) 0.0037(5)
C13 0.0147(6) 0.0267(7) 0.0247(7) 0.0102(6) 0.0038(5) 0.0089(5)
C14 0.0170(7) 0.0226(7) 0.0234(7) -0.0002(5) 0.0019(5) -0.0013(5)
C15 0.0253(7) 0.0318(8) 0.0212(7) 0.0121(6) 0.0091(6) 0.0086(6)
N1 0.0171(5) 0.0184(5) 0.0160(5) 0.0051(4) 0.0053(4) 0.0058(4)
O1 0.0163(5) 0.0304(5) 0.0184(5) 0.0061(4) 0.0009(4) 0.0066(4)
O2 0.0109(4) 0.0120(4) 0.0179(4) 0.0030(3) 0.0034(3) 0.0023(3)

loop_
_atom_type_symbol
_atom_type_description
_atom_type_scat_dispersion_real
_atom_type_scat_dispersion_imag
_atom_type_scat_source
C C 0.0033 0.0016 'International Tables Vol C Tables 4.2.6.8 and 6.1.1.4'
H H 0.0000 0.0000 'International Tables Vol C Tables 4.2.6.8 and 6.1.1.4'
N N 0.0061 0.0033 'International Tables Vol C Tables 4.2.6.8 and 6.1.1.4'
O O 0.0106 0.0060 'International Tables Vol C Tables 4.2.6.8 and 6.1.1.4'

loop_
_geom_angle_atom_site_label_1
_geom_angle_atom_site_label_2
_geom_angle_atom_site_label_3
_geom_angle
O1 C1 N1 122.11(12)
O1 C1 C2 118.57(11)
N1 C1 C2 119.32(11)
C3 C2 C1 125.65(11)
C3 C2 H2 117.2
C1 C2 H2 117.2
C2 C3 O2 120.53(11)
C2 C3 C7 123.21(11)
O2 C3 C7 115.56(10)
O2 C4 C14 103.77(10)
O2 C4 C13 112.11(10)
C14 C4 C13 111.05(11)
O2 C4 C5 107.91(10)
C14 C4 C5 109.97(11)
C13 C4 C5 111.69(11)
C4 C5 C6 114.54(10)
C4 C5 H5A 108.6
C6 C5 H5A 108.6
C4 C5 H5B 108.6
C6 C5 H5B 108.6
H5A C5 H5B 107.6
N1 C6 C5 114.06(10)
N1 C6 H6A 108.7
C5 C6 H6A 108.7
N1 C6 H6B 108.7
C5 C6 H6B 108.7
H6A C6 H6B 107.6
C8 C7 C12 118.71(11)
C8 C7 C3 121.51(11)
C12 C7 C3 119.75(11)
C9 C8 C7 120.21(11)
C9 C8 H8 119.9
C7 C8 H8 119.9
C8 C9 C10 120.59(12)
C8 C9 H9 119.7
C10 C9 H9 119.7
C11 C10 C9 119.67(12)
C11 C10 H10 120.2
C9 C10 H10 120.2
C10 C11 C12 120.10(12)
C10 C11 H11 119.9
C12 C11 H11 119.9
C11 C12 C7 120.71(12)
C11 C12 H12 119.6
C7 C12 H12 119.6
C4 C13 H13A 109.5
C4 C13 H13B 109.5
H13A C13 H13B 109.5
C4 C13 H13C 109.5
H13A C13 H13C 109.5
H13B C13 H13C 109.5
C4 C14 H14A 109.5
C4 C14 H14B 109.5
H14A C14 H14B 109.5
C4 C14 H14C 109.5
H14A C14 H14C 109.5
H14B C14 H14C 109.5
N1 C15 H15A 109.5
N1 C15 H15B 109.5
H15A C15 H15B 109.5
N1 C15 H15C 109.5
H15A C15 H15C 109.5
H15B C15 H15C 109.5
C1 N1 C15 119.05(11)
C1 N1 C6 125.08(11)
C15 N1 C6 115.85(10)
C3 O2 C4 119.89(9)

loop_
_geom_bond_atom_site_label_1
_geom_bond_atom_site_label_2
_geom_bond_distance
C1 O1 1.2403(15)
C1 N1 1.3507(16)
C1 C2 1.4834(17)
C2 C3 1.3374(17)
C2 H2 0.9500
C3 O2 1.3796(14)
C3 C7 1.4824(17)
C4 O2 1.4741(15)
C4 C14 1.5190(17)
C4 C13 1.5221(18)
C4 C5 1.5250(18)
C5 C6 1.5275(17)
C5 H5A 0.9900
C5 H5B 0.9900
C6 N1 1.4616(16)
C6 H6A 0.9900
C6 H6B 0.9900
C7 C8 1.3969(17)
C7 C12 1.3977(17)
C8 C9 1.3847(18)
C8 H8 0.9500
C9 C10 1.3882(18)
C9 H9 0.9500
C10 C11 1.3828(18)
C10 H10 0.9500
C11 C12 1.3866(18)
C11 H11 0.9500
C12 H12 0.9500
C13 H13A 0.9800
C13 H13B 0.9800
C13 H13C 0.9800
C14 H14A 0.9800
C14 H14B 0.9800
C14 H14C 0.9800
C15 N1 1.4568(17)
C15 H15A 0.9800
C15 H15B 0.9800
C15 H15C 0.9800

loop_
_geom_torsion_atom_site_label_1
_geom_torsion_atom_site_label_2
_geom_torsion_atom_site_label_3
_geom_torsion_atom_site_label_4
_geom_torsion
O1 C1 C2 C3 -127.14(14)
N1 C1 C2 C3 52.99(17)
C1 C2 C3 O2 1.00(19)
C1 C2 C3 C7 170.93(11)
O2 C4 C5 C6 -54.07(13)
C14 C4 C5 C6 -166.63(11)
C13 C4 C5 C6 69.60(13)
C4 C5 C6 N1 87.65(13)
C2 C3 C7 C8 25.28(18)
O2 C3 C7 C8 -164.33(10)
C2 C3 C7 C12 -152.75(12)
O2 C3 C7 C12 17.64(16)
C12 C7 C8 C9 0.32(18)
C3 C7 C8 C9 -177.73(11)
C7 C8 C9 C10 0.48(19)
C8 C9 C10 C11 -0.42(19)
C9 C10 C11 C12 -0.44(19)
C10 C11 C12 C7 1.26(19)
C8 C7 C12 C11 -1.19(18)
C3 C7 C12 C11 176.90(11)
O1 C1 N1 C15 6.00(18)
C2 C1 N1 C15 -174.13(11)
O1 C1 N1 C6 -172.15(11)
C2 C1 N1 C6 7.72(17)
C5 C6 N1 C1 -95.84(14)
C5 C6 N1 C15 85.95(13)
C2 C3 O2 C4 -101.17(13)
C7 C3 O2 C4 88.16(12)
C14 C4 O2 C3 -151.19(10)
C13 C4 O2 C3 -31.27(14)
C5 C4 O2 C3 92.14(12)
